data_4341696
loop_
_publ_author_name
'Boyle, Timothy J.'
'Yonemoto, Daniel T.'
'Doan, Thu Q.'
'Alam, Todd M.'

_publ_section_title
;
 Synthesis and Structural Characterization of Group 4 Metal Carboxylates
 for Nanowire Production.
;
_journal_name_full 'Inorganic chemistry'
_journal_page_first 141117102556003
_journal_paper_doi 10.1021/ic501904m
_journal_year 2014
_chemical_formula_sum 'C48 H88 O16 Zr2'
_chemical_formula_weight 1103.62
_chemical_name_systematic
; 
 ? 
;
_space_group_IT_number 2
_symmetry_cell_setting triclinic
_symmetry_space_group_name_Hall '-P 1'
_symmetry_space_group_name_H-M 'P -1'
_atom_sites_solution_hydrogens geom
_atom_sites_solution_primary direct
_atom_sites_solution_secondary difmap
_audit_creation_method SHELXL-97
_cell_angle_alpha 72.483(2)
_cell_angle_beta 78.790(2)
_cell_angle_gamma 68.6880(10)
_cell_formula_units_Z 2
_cell_length_a 11.8579(13)
_cell_length_b 14.5616(17)
_cell_length_c 22.069(3)
_cell_measurement_reflns_used 4259
_cell_measurement_temperature 194(2)
_cell_measurement_theta_max 21.44
_cell_measurement_theta_min 2.16
_cell_volume 3369.9(7)
_computing_cell_refinement 'Bruker SAINT'
_computing_data_collection 'Bruker APEX2'
_computing_data_reduction 'Bruker SAINT'
_computing_molecular_graphics 'Bruker SHELXTL'
_computing_publication_material 'Bruker SHELXTL'
_computing_structure_refinement 'SHELXL-97 (Sheldrick, 2008)'
_computing_structure_solution 'SHELXS-97 (Sheldrick, 2008)'
_diffrn_ambient_temperature 194(2)
_diffrn_measured_fraction_theta_full 0.995
_diffrn_measured_fraction_theta_max 0.995
_diffrn_measurement_device_type 'Bruker APEX-II CCD'
_diffrn_measurement_method '\f and \w scans'
_diffrn_radiation_monochromator graphite
_diffrn_radiation_source 'fine-focus sealed tube'
_diffrn_radiation_type MoK\a
_diffrn_radiation_wavelength 0.71073
_diffrn_reflns_av_R_equivalents 0.0000
_diffrn_reflns_av_sigmaI/netI 0.0711
_diffrn_reflns_limit_h_max 14
_diffrn_reflns_limit_h_min -13
_diffrn_reflns_limit_k_max 17
_diffrn_reflns_limit_k_min -16
_diffrn_reflns_limit_l_max 26
_diffrn_reflns_limit_l_min 0
_diffrn_reflns_number 12166
_diffrn_reflns_theta_full 25.27
_diffrn_reflns_theta_max 25.27
_diffrn_reflns_theta_min 1.55
_exptl_absorpt_coefficient_mu 0.360
_exptl_absorpt_correction_T_max 0.9056
_exptl_absorpt_correction_T_min 0.8735
_exptl_absorpt_correction_type multi-scan
_exptl_absorpt_process_details SADABS
_exptl_crystal_colour colourless
_exptl_crystal_density_diffrn 1.088
_exptl_crystal_density_meas ?
_exptl_crystal_density_method 'not measured'
_exptl_crystal_description irregular
_exptl_crystal_F_000 1168
_exptl_crystal_size_max 0.39
_exptl_crystal_size_mid 0.37
_exptl_crystal_size_min 0.28
_platon_squeeze_details
;
;
_refine_diff_density_max 0.845
_refine_diff_density_min -0.567
_refine_diff_density_rms 0.075
_refine_ls_extinction_method none
_refine_ls_goodness_of_fit_ref 0.881
_refine_ls_hydrogen_treatment constr
_refine_ls_matrix_type full
_refine_ls_number_parameters 619
_refine_ls_number_reflns 12166
_refine_ls_number_restraints 0
_refine_ls_restrained_S_all 0.881
_refine_ls_R_factor_all 0.0846
_refine_ls_R_factor_gt 0.0514
_refine_ls_shift/su_max 0.001
_refine_ls_shift/su_mean 0.000
_refine_ls_structure_factor_coef Fsqd
_refine_ls_weighting_details 'calc w=1/[\s^2^(Fo^2^)+(0.1000P)^2^+0.0000P] where P=(Fo^2^+2Fc^2^)/3'
_refine_ls_weighting_scheme calc
_refine_ls_wR_factor_gt 0.1362
_refine_ls_wR_factor_ref 0.1543
_reflns_number_gt 8025
_reflns_number_total 12166
_reflns_threshold_expression >2sigma(I)
_cod_data_source_file ic501904m_si_002.cif
_cod_data_source_block tripdty-sr
_cod_depositor_comments
;
The following automatic conversions were performed:

'_symmetry_cell_setting' value 'Triclinic' changed to 'triclinic'
according to
/home/saulius/struct/COD-crude-data--automatic-downloads/rss-feeds/ACS/lib/dictionaries/cif_core.dic
dictionary named 'cif_core.dic' version 2.4.2 from 2011-04-26.

Automatic conversion script
Id: cif_fix_values 2935 2014-11-11 08:27:57Z andrius 

The following automatic conversions were performed:

'_exptl_crystal_density_meas' value 'not measured' was changed to '?'
- the value is perceived as not measured.

Automatic conversion script
Id: cif_fix_values 3008 2015-01-20 13:52:24Z robertas 
;
_cod_original_sg_symbol_H-M P-1
_cod_database_code 4341696

loop_
_symmetry_equiv_pos_as_xyz
'x, y, z'
'-x, -y, -z'

loop_
_atom_site_label
_atom_site_type_symbol
_atom_site_fract_x
_atom_site_fract_y
_atom_site_fract_z
_atom_site_U_iso_or_equiv
_atom_site_adp_type
_atom_site_occupancy
_atom_site_symmetry_multiplicity
_atom_site_calc_flag
_atom_site_refinement_flags
O13 O 0.7729(2) 0.4237(2) 0.62866(13) 0.0469(7) Uani 1 1 d .
Zr2 Zr 0.67163(3) 0.58727(3) 0.632758(17) 0.03572(13) Uani 1 1 d .
Zr1 Zr 0.55804(3) 0.67912(3) 0.806069(18) 0.03604(13) Uani 1 1 d .
O6 O 0.5649(2) 0.49825(19) 0.69856(12) 0.0387(6) Uani 1 1 d .
O12 O 0.7679(2) 0.53019(19) 0.71538(13) 0.0390(6) Uani 1 1 d .
O11 O 0.7289(2) 0.55210(19) 0.81349(12) 0.0389(6) Uani 1 1 d .
O3 O 0.5273(3) 0.6009(2) 0.90712(13) 0.0560(8) Uani 1 1 d .
O1 O 0.6807(3) 0.7188(2) 0.85428(15) 0.0589(9) Uani 1 1 d .
O9 O 0.6692(2) 0.73792(19) 0.72604(13) 0.0408(6) Uani 1 1 d .
O10 O 0.7407(2) 0.70807(19) 0.63034(13) 0.0413(6) Uani 1 1 d .
O7 O 0.4300(2) 0.7772(2) 0.73519(13) 0.0406(6) Uani 1 1 d .
O8 O 0.5098(2) 0.6997(2) 0.65695(13) 0.0416(7) Uani 1 1 d .
O5 O 0.5181(2) 0.5635(2) 0.78262(12) 0.0400(6) Uani 1 1 d .
O15 O 0.6270(3) 0.7011(2) 0.53708(13) 0.0545(8) Uani 1 1 d .
O16 O 0.5706(3) 0.5666(2) 0.56722(13) 0.0490(7) Uani 1 1 d .
O14 O 0.8446(3) 0.5443(2) 0.57355(14) 0.0516(8) Uani 1 1 d .
C31 C 0.7975(3) 0.5108(3) 0.77092(19) 0.0340(9) Uani 1 1 d .
O4 O 0.3702(2) 0.6941(2) 0.85593(14) 0.0534(8) Uani 1 1 d .
C7 C 0.4126(4) 0.6367(4) 0.9075(2) 0.0509(11) Uani 1 1 d .
C8 C 0.3342(5) 0.6163(5) 0.9677(2) 0.092(2) Uani 1 1 d .
H8A H 0.3143 0.6743 0.9870 0.111 Uiso 1 1 calc R
H8B H 0.3840 0.5554 0.9972 0.111 Uiso 1 1 calc R
C9 C 0.2168(4) 0.5996(5) 0.9669(2) 0.0707(16) Uani 1 1 d .
C10 C 0.1570(5) 0.5713(6) 1.0329(3) 0.110(3) Uani 1 1 d .
H10A H 0.1374 0.6268 1.0535 0.166 Uiso 1 1 calc R
H10B H 0.2123 0.5092 1.0579 0.166 Uiso 1 1 calc R
H10C H 0.0820 0.5592 1.0305 0.166 Uiso 1 1 calc R
C11 C 0.1330(6) 0.6733(9) 0.9221(4) 0.231(7) Uani 1 1 d .
H11A H 0.0626 0.6514 0.9253 0.346 Uiso 1 1 calc R
H11B H 0.1737 0.6786 0.8786 0.346 Uiso 1 1 calc R
H11C H 0.1058 0.7398 0.9318 0.346 Uiso 1 1 calc R
C1 C 0.6006(4) 0.8039(4) 0.8550(3) 0.0645(14) Uani 1 1 d .
O2 O 0.5027(3) 0.8262(2) 0.83126(15) 0.0566(8) Uani 1 1 d .
C2 C 0.6158(6) 0.8789(5) 0.8854(4) 0.135(4) Uani 1 1 d .
H2A H 0.6059 0.9433 0.8517 0.163 Uiso 1 1 calc R
H2B H 0.5454 0.8928 0.9178 0.163 Uiso 1 1 calc R
C3 C 0.7176(9) 0.8618(5) 0.9147(5) 0.139(4) Uani 1 1 d .
C5 C 0.7719(6) 0.7649(5) 0.9584(3) 0.110(2) Uani 1 1 d .
H5A H 0.7140 0.7540 0.9959 0.165 Uiso 1 1 calc R
H5B H 0.8459 0.7650 0.9718 0.165 Uiso 1 1 calc R
H5C H 0.7924 0.7100 0.9371 0.165 Uiso 1 1 calc R
C4 C 0.8270(10) 0.8580(8) 0.8513(5) 0.181(4) Uani 1 1 d .
H4A H 0.8315 0.8044 0.8317 0.271 Uiso 1 1 calc R
H4B H 0.9059 0.8434 0.8662 0.271 Uiso 1 1 calc R
H4C H 0.8063 0.9239 0.8197 0.271 Uiso 1 1 calc R
C25 C 0.7276(3) 0.7566(3) 0.6717(2) 0.0395(9) Uani 1 1 d .
C26 C 0.7806(3) 0.8410(3) 0.6543(2) 0.0449(10) Uani 1 1 d .
H26A H 0.8516 0.8260 0.6224 0.054 Uiso 1 1 calc R
H26B H 0.8106 0.8422 0.6928 0.054 Uiso 1 1 calc R
C27 C 0.6915(4) 0.9479(3) 0.6270(2) 0.0527(12) Uani 1 1 d .
C29 C 0.7633(5) 1.0218(4) 0.6074(3) 0.090(2) Uani 1 1 d .
H29A H 0.8308 1.0004 0.5756 0.135 Uiso 1 1 calc R
H29B H 0.7956 1.0221 0.6449 0.135 Uiso 1 1 calc R
H29C H 0.7099 1.0904 0.5890 0.135 Uiso 1 1 calc R
C28 C 0.5884(5) 0.9781(4) 0.6781(3) 0.0861(19) Uani 1 1 d .
H28A H 0.6226 0.9750 0.7160 0.129 Uiso 1 1 calc R
H28B H 0.5415 0.9311 0.6896 0.129 Uiso 1 1 calc R
H28C H 0.5351 1.0477 0.6615 0.129 Uiso 1 1 calc R
C30 C 0.6382(5) 0.9476(4) 0.5689(3) 0.0874(18) Uani 1 1 d .
H30A H 0.5880 1.0170 0.5495 0.131 Uiso 1 1 calc R
H30B H 0.5880 0.9030 0.5826 0.131 Uiso 1 1 calc R
H30C H 0.7045 0.9227 0.5376 0.131 Uiso 1 1 calc R
C19 C 0.4310(3) 0.7689(3) 0.67986(19) 0.0368(9) Uani 1 1 d .
C20 C 0.3306(3) 0.8442(3) 0.6398(2) 0.0425(10) Uani 1 1 d .
H20A H 0.3640 0.8567 0.5945 0.051 Uiso 1 1 calc R
H20B H 0.3037 0.9096 0.6519 0.051 Uiso 1 1 calc R
C22 C 0.2195(4) 0.8107(3) 0.6461(2) 0.0474(11) Uani 1 1 d .
C24 C 0.2577(5) 0.7120(4) 0.6248(3) 0.0886(19) Uani 1 1 d .
H24A H 0.3053 0.6555 0.6568 0.133 Uiso 1 1 calc R
H24B H 0.3073 0.7190 0.5837 0.133 Uiso 1 1 calc R
H24C H 0.1851 0.6983 0.6204 0.133 Uiso 1 1 calc R
C21 C 0.1614(5) 0.7950(6) 0.7140(3) 0.100(2) Uani 1 1 d .
H21A H 0.1405 0.8575 0.7280 0.150 Uiso 1 1 calc R
H21B H 0.2186 0.7390 0.7419 0.150 Uiso 1 1 calc R
H21C H 0.0875 0.7782 0.7163 0.150 Uiso 1 1 calc R
C23 C 0.1271(5) 0.8928(4) 0.6027(3) 0.0888(19) Uani 1 1 d .
H23A H 0.0576 0.8704 0.6047 0.133 Uiso 1 1 calc R
H23B H 0.1649 0.9052 0.5587 0.133 Uiso 1 1 calc R
H23C H 0.0991 0.9559 0.6169 0.133 Uiso 1 1 calc R
C13 C 0.5203(3) 0.4982(3) 0.75474(18) 0.0338(9) Uani 1 1 d .
C14 C 0.4674(4) 0.4145(3) 0.7918(2) 0.0440(10) Uani 1 1 d .
H14A H 0.4326 0.3959 0.7617 0.053 Uiso 1 1 calc R
H14B H 0.4001 0.4414 0.8228 0.053 Uiso 1 1 calc R
C15 C 0.5601(4) 0.3171(3) 0.8284(2) 0.0581(12) Uani 1 1 d .
C17 C 0.4936(6) 0.2381(4) 0.8560(3) 0.099(2) Uani 1 1 d .
H17A H 0.5500 0.1736 0.8781 0.149 Uiso 1 1 calc R
H17B H 0.4635 0.2272 0.8213 0.149 Uiso 1 1 calc R
H17C H 0.4250 0.2631 0.8863 0.149 Uiso 1 1 calc R
C16 C 0.6028(5) 0.3371(4) 0.8826(2) 0.0821(17) Uani 1 1 d .
H16A H 0.6542 0.2727 0.9077 0.123 Uiso 1 1 calc R
H16B H 0.5321 0.3673 0.9101 0.123 Uiso 1 1 calc R
H16C H 0.6496 0.3841 0.8648 0.123 Uiso 1 1 calc R
C18 C 0.6693(5) 0.2752(4) 0.7839(3) 0.0777(16) Uani 1 1 d .
H18A H 0.7168 0.3219 0.7693 0.117 Uiso 1 1 calc R
H18B H 0.6414 0.2683 0.7470 0.117 Uiso 1 1 calc R
H18C H 0.7201 0.2084 0.8066 0.117 Uiso 1 1 calc R
C32 C 0.9211(3) 0.4371(3) 0.7870(2) 0.0425(10) Uani 1 1 d .
H32A H 0.9434 0.3832 0.7641 0.051 Uiso 1 1 calc R
H32B H 0.9174 0.4043 0.8334 0.051 Uiso 1 1 calc R
C33 C 1.0210(4) 0.4879(4) 0.7695(2) 0.0550(12) Uani 1 1 d .
C34 C 0.9860(5) 0.5740(4) 0.8027(3) 0.0755(16) Uani 1 1 d .
H34A H 0.9654 0.5483 0.8484 0.113 Uiso 1 1 calc R
H34B H 0.9155 0.6295 0.7843 0.113 Uiso 1 1 calc R
H34C H 1.0545 0.5993 0.7967 0.113 Uiso 1 1 calc R
C35 C 1.1393(4) 0.4060(5) 0.7917(4) 0.106(2) Uani 1 1 d .
H35A H 1.2048 0.4358 0.7809 0.159 Uiso 1 1 calc R
H35B H 1.1598 0.3511 0.7704 0.159 Uiso 1 1 calc R
H35C H 1.1292 0.3785 0.8380 0.159 Uiso 1 1 calc R
C36 C 1.0378(5) 0.5296(4) 0.6971(3) 0.0806(17) Uani 1 1 d .
H36A H 1.0949 0.5679 0.6867 0.121 Uiso 1 1 calc R
H36B H 0.9592 0.5747 0.6816 0.121 Uiso 1 1 calc R
H36C H 1.0700 0.4728 0.6767 0.121 Uiso 1 1 calc R
C43 C 0.5718(4) 0.6503(4) 0.5255(2) 0.0468(10) Uani 1 1 d .
C44 C 0.5081(4) 0.6834(3) 0.46631(19) 0.0504(11) Uani 1 1 d .
H44A H 0.4642 0.7576 0.4578 0.060 Uiso 1 1 calc R
H44B H 0.4470 0.6485 0.4739 0.060 Uiso 1 1 calc R
C45 C 0.5936(4) 0.6609(3) 0.40735(19) 0.0428(10) Uani 1 1 d .
C46 C 0.5146(5) 0.6957(4) 0.3522(2) 0.0734(15) Uani 1 1 d .
H46A H 0.4566 0.6581 0.3628 0.110 Uiso 1 1 calc R
H46B H 0.5664 0.6825 0.3133 0.110 Uiso 1 1 calc R
H46C H 0.4700 0.7688 0.3453 0.110 Uiso 1 1 calc R
C48 C 0.6834(5) 0.7190(4) 0.3906(2) 0.0693(14) Uani 1 1 d .
H48A H 0.6392 0.7914 0.3874 0.104 Uiso 1 1 calc R
H48B H 0.7298 0.7106 0.3496 0.104 Uiso 1 1 calc R
H48C H 0.7392 0.6925 0.4239 0.104 Uiso 1 1 calc R
C47 C 0.6613(5) 0.5479(4) 0.4187(2) 0.0719(15) Uani 1 1 d .
H47A H 0.7161 0.5267 0.4519 0.108 Uiso 1 1 calc R
H47B H 0.7087 0.5332 0.3791 0.108 Uiso 1 1 calc R
H47C H 0.6029 0.5105 0.4324 0.108 Uiso 1 1 calc R
C40 C 0.8530(6) 0.2863(5) 0.5321(4) 0.137(3) Uani 1 1 d .
H40A H 0.8458 0.2192 0.5377 0.206 Uiso 1 1 calc R
H40B H 0.8639 0.3185 0.4865 0.206 Uiso 1 1 calc R
H40C H 0.7790 0.3291 0.5516 0.206 Uiso 1 1 calc R
C39 C 0.9600(4) 0.2742(3) 0.5635(2) 0.0471(10) Uani 1 1 d .
C41 C 1.0780(5) 0.2187(4) 0.5279(3) 0.093(2) Uani 1 1 d .
H41A H 1.1471 0.2035 0.5517 0.140 Uiso 1 1 calc R
H41B H 1.0893 0.2621 0.4852 0.140 Uiso 1 1 calc R
H41C H 1.0729 0.1550 0.5242 0.140 Uiso 1 1 calc R
C42 C 0.9499(7) 0.2086(4) 0.6297(3) 0.129(3) Uani 1 1 d .
H42A H 1.0176 0.2007 0.6523 0.194 Uiso 1 1 calc R
H42B H 0.9525 0.1415 0.6277 0.194 Uiso 1 1 calc R
H42C H 0.8728 0.2405 0.6526 0.194 Uiso 1 1 calc R
C37 C 0.8556(4) 0.4497(3) 0.5904(2) 0.0467(10) Uani 1 1 d .
C38 C 0.9649(5) 0.3753(4) 0.5641(3) 0.0784(18) Uani 1 1 d .
H38A H 0.9859 0.4099 0.5196 0.094 Uiso 1 1 calc R
H38B H 1.0334 0.3619 0.5886 0.094 Uiso 1 1 calc R
C6 C 0.6994(9) 0.9505(6) 0.9436(5) 0.183(5) Uani 1 1 d .
H6A H 0.6973 1.0120 0.9093 0.274 Uiso 1 1 calc R
H6B H 0.7668 0.9332 0.9691 0.274 Uiso 1 1 calc R
H6C H 0.6225 0.9628 0.9710 0.274 Uiso 1 1 calc R
C12 C 0.2611(10) 0.5009(9) 0.9443(5) 0.211(6) Uani 1 1 d .
H12A H 0.2240 0.5133 0.9053 0.316 Uiso 1 1 calc R
H12B H 0.2376 0.4474 0.9777 0.316 Uiso 1 1 calc R
H12C H 0.3498 0.4793 0.9354 0.316 Uiso 1 1 calc R

loop_
_atom_site_aniso_label
_atom_site_aniso_U_11
_atom_site_aniso_U_22
_atom_site_aniso_U_33
_atom_site_aniso_U_23
_atom_site_aniso_U_13
_atom_site_aniso_U_12
O13 0.0396(16) 0.0429(16) 0.0613(19) -0.0211(14) 0.0140(14) -0.0203(14)
Zr2 0.0318(2) 0.0391(2) 0.0388(2) -0.01347(17) 0.00085(16) -0.01377(17)
Zr1 0.0250(2) 0.0415(2) 0.0428(2) -0.01718(18) -0.00496(16) -0.00589(17)
O6 0.0349(15) 0.0448(16) 0.0397(16) -0.0144(12) 0.0012(12) -0.0160(12)
O12 0.0308(14) 0.0429(16) 0.0460(17) -0.0133(13) -0.0023(12) -0.0142(12)
O11 0.0279(14) 0.0434(16) 0.0452(16) -0.0139(13) -0.0024(12) -0.0098(12)
O3 0.0346(17) 0.086(2) 0.0415(17) -0.0183(16) -0.0090(13) -0.0089(16)
O1 0.0453(18) 0.0550(19) 0.086(2) -0.0364(17) -0.0270(17) -0.0022(15)
O9 0.0337(15) 0.0389(15) 0.0502(18) -0.0140(13) -0.0044(13) -0.0102(12)
O10 0.0342(15) 0.0378(15) 0.0539(17) -0.0148(13) -0.0009(13) -0.0133(12)
O7 0.0306(15) 0.0436(16) 0.0476(17) -0.0153(13) -0.0089(12) -0.0065(12)
O8 0.0330(15) 0.0441(16) 0.0504(17) -0.0191(13) -0.0048(13) -0.0094(13)
O5 0.0329(15) 0.0440(16) 0.0452(16) -0.0146(13) -0.0058(12) -0.0113(12)
O15 0.064(2) 0.062(2) 0.0464(18) -0.0072(15) -0.0076(15) -0.0348(17)
O16 0.0506(18) 0.061(2) 0.0441(17) -0.0166(15) -0.0038(14) -0.0264(15)
O14 0.0524(18) 0.0434(17) 0.0628(19) -0.0215(15) 0.0170(15) -0.0249(14)
C31 0.0243(19) 0.032(2) 0.046(2) -0.0075(18) -0.0019(18) -0.0129(16)
O4 0.0297(15) 0.072(2) 0.0468(18) -0.0125(16) 0.0008(13) -0.0076(14)
C7 0.035(2) 0.081(3) 0.038(3) -0.028(2) 0.0007(19) -0.013(2)
C8 0.048(3) 0.173(7) 0.049(3) -0.019(4) -0.002(2) -0.036(4)
C9 0.043(3) 0.125(5) 0.034(3) -0.013(3) 0.001(2) -0.024(3)
C10 0.066(4) 0.181(7) 0.055(4) -0.004(4) 0.009(3) -0.035(4)
C11 0.057(5) 0.362(16) 0.149(8) 0.126(9) -0.022(5) -0.071(7)
C1 0.056(3) 0.057(3) 0.090(4) -0.040(3) -0.031(3) 0.000(3)
O2 0.0380(17) 0.0560(19) 0.079(2) -0.0375(17) -0.0203(16) 0.0051(14)
C2 0.117(6) 0.086(5) 0.238(9) -0.103(6) -0.107(6) 0.023(4)
C3 0.196(9) 0.077(5) 0.185(8) -0.050(5) -0.135(8) -0.017(5)
C5 0.109(5) 0.129(6) 0.109(5) -0.045(5) -0.053(4) -0.023(5)
C4 0.213(12) 0.217(11) 0.167(9) -0.024(8) -0.037(8) -0.143(10)
C25 0.026(2) 0.032(2) 0.059(3) -0.013(2) -0.0103(19) -0.0043(17)
C26 0.029(2) 0.041(2) 0.068(3) -0.019(2) -0.001(2) -0.0137(18)
C27 0.040(2) 0.033(2) 0.081(3) -0.013(2) -0.001(2) -0.0102(19)
C29 0.067(4) 0.040(3) 0.156(6) -0.004(3) -0.007(4) -0.029(3)
C28 0.069(4) 0.038(3) 0.126(5) -0.021(3) 0.021(3) -0.004(3)
C30 0.075(4) 0.061(3) 0.109(5) 0.000(3) -0.029(4) -0.009(3)
C19 0.027(2) 0.037(2) 0.048(3) -0.0087(19) -0.0063(18) -0.0123(18)
C20 0.035(2) 0.040(2) 0.050(3) -0.0074(19) -0.0119(19) -0.0090(18)
C22 0.031(2) 0.053(3) 0.057(3) -0.012(2) -0.0083(19) -0.013(2)
C24 0.057(3) 0.078(4) 0.152(6) -0.049(4) -0.031(4) -0.019(3)
C21 0.060(4) 0.173(7) 0.083(4) -0.025(4) 0.006(3) -0.069(4)
C23 0.053(3) 0.081(4) 0.126(5) -0.006(4) -0.048(3) -0.011(3)
C13 0.0225(19) 0.041(2) 0.042(2) -0.0129(18) -0.0055(17) -0.0118(17)
C14 0.042(2) 0.050(3) 0.049(3) -0.014(2) -0.0013(19) -0.026(2)
C15 0.063(3) 0.052(3) 0.062(3) -0.006(2) -0.014(3) -0.025(2)
C17 0.108(5) 0.065(4) 0.117(5) 0.020(4) -0.023(4) -0.049(4)
C16 0.099(5) 0.085(4) 0.060(3) 0.000(3) -0.030(3) -0.031(4)
C18 0.065(4) 0.062(3) 0.091(4) -0.015(3) -0.023(3) 0.002(3)
C32 0.027(2) 0.040(2) 0.060(3) -0.015(2) -0.0058(19) -0.0075(18)
C33 0.022(2) 0.061(3) 0.082(3) -0.020(3) -0.003(2) -0.014(2)
C34 0.055(3) 0.084(4) 0.114(5) -0.044(3) 0.002(3) -0.043(3)
C35 0.031(3) 0.097(5) 0.185(7) -0.024(5) -0.027(4) -0.016(3)
C36 0.048(3) 0.102(4) 0.092(4) -0.023(3) 0.020(3) -0.037(3)
C43 0.036(2) 0.060(3) 0.040(2) -0.016(2) 0.0040(19) -0.012(2)
C44 0.042(2) 0.059(3) 0.046(3) -0.015(2) -0.009(2) -0.009(2)
C45 0.047(2) 0.045(2) 0.037(2) -0.0115(19) -0.0011(19) -0.017(2)
C46 0.091(4) 0.089(4) 0.053(3) -0.024(3) -0.021(3) -0.033(3)
C48 0.078(4) 0.084(4) 0.062(3) -0.017(3) 0.005(3) -0.051(3)
C47 0.070(4) 0.057(3) 0.080(4) -0.025(3) 0.008(3) -0.012(3)
C40 0.112(6) 0.117(6) 0.218(9) -0.112(6) -0.086(6) 0.015(5)
C39 0.041(2) 0.040(2) 0.063(3) -0.019(2) 0.000(2) -0.0135(19)
C41 0.073(4) 0.071(4) 0.144(6) -0.067(4) 0.044(4) -0.030(3)
C42 0.150(7) 0.059(4) 0.104(5) -0.012(4) 0.029(5) 0.022(4)
C37 0.042(2) 0.052(3) 0.055(3) -0.026(2) 0.004(2) -0.020(2)
C38 0.058(3) 0.067(3) 0.125(5) -0.061(3) 0.045(3) -0.035(3)
C6 0.221(11) 0.117(6) 0.263(12) -0.101(7) -0.139(9) -0.016(7)
C12 0.248(13) 0.261(13) 0.205(11) -0.131(10) 0.123(10) -0.191(12)

loop_
_atom_type_symbol
_atom_type_description
_atom_type_scat_dispersion_real
_atom_type_scat_dispersion_imag
_atom_type_scat_source
C C 0.0033 0.0016 'International Tables Vol C Tables 4.2.6.8 and 6.1.1.4'
H H 0.0000 0.0000 'International Tables Vol C Tables 4.2.6.8 and 6.1.1.4'
O O 0.0106 0.0060 'International Tables Vol C Tables 4.2.6.8 and 6.1.1.4'
Zr Zr -2.9673 0.5597 'International Tables Vol C Tables 4.2.6.8 and 6.1.1.4'

loop_
_geom_angle_atom_site_label_1
_geom_angle_atom_site_label_2
_geom_angle_atom_site_label_3
_geom_angle
C37 O13 Zr2 91.0(2)
O8 Zr2 O12 104.34(10)
O8 Zr2 O6 76.61(10)
O12 Zr2 O6 78.50(9)
O8 Zr2 O10 78.74(10)
O12 Zr2 O10 76.07(10)
O6 Zr2 O10 138.61(10)
O8 Zr2 O16 87.71(10)
O12 Zr2 O16 150.59(11)
O6 Zr2 O16 78.41(10)
O10 Zr2 O16 133.14(11)
O8 Zr2 O14 150.36(11)
O12 Zr2 O14 89.75(11)
O6 Zr2 O14 132.43(10)
O10 Zr2 O14 79.61(10)
O16 Zr2 O14 92.52(11)
O8 Zr2 O13 149.69(10)
O12 Zr2 O13 78.56(10)
O6 Zr2 O13 74.45(9)
O10 Zr2 O13 130.14(10)
O16 Zr2 O13 77.88(11)
O14 Zr2 O13 58.01(10)
O8 Zr2 O15 76.94(11)
O12 Zr2 O15 150.24(10)
O6 Zr2 O15 129.37(10)
O10 Zr2 O15 75.07(10)
O16 Zr2 O15 58.15(11)
O14 Zr2 O15 78.09(11)
O13 Zr2 O15 115.59(11)
O8 Zr2 C37 172.19(12)
O12 Zr2 C37 83.17(12)
O6 Zr2 C37 103.19(12)
O10 Zr2 C37 105.55(12)
O16 Zr2 C37 84.62(12)
O14 Zr2 C37 29.25(11)
O13 Zr2 C37 28.76(11)
O15 Zr2 C37 97.67(13)
O8 Zr2 C43 80.57(12)
O12 Zr2 C43 174.85(11)
O6 Zr2 C43 104.44(12)
O10 Zr2 C43 103.66(13)
O16 Zr2 C43 29.50(12)
O14 Zr2 C43 85.16(12)
O13 Zr2 C43 98.03(12)
O15 Zr2 C43 28.66(12)
C37 Zr2 C43 91.99(13)
O5 Zr1 O9 106.75(10)
O5 Zr1 O11 75.87(9)
O9 Zr1 O11 78.76(10)
O5 Zr1 O7 81.67(10)
O9 Zr1 O7 75.76(10)
O11 Zr1 O7 139.24(10)
O5 Zr1 O3 87.13(11)
O9 Zr1 O3 152.12(10)
O11 Zr1 O3 81.54(10)
O7 Zr1 O3 131.12(10)
O5 Zr1 O2 152.03(10)
O9 Zr1 O2 87.80(11)
O11 Zr1 O2 131.32(10)
O7 Zr1 O2 78.94(10)
O3 Zr1 O2 90.59(12)
O5 Zr1 O4 78.25(11)
O9 Zr1 O4 147.52(10)
O11 Zr1 O4 132.46(10)
O7 Zr1 O4 73.26(10)
O3 Zr1 O4 57.88(10)
O2 Zr1 O4 76.97(11)
O5 Zr1 O1 147.46(10)
O9 Zr1 O1 78.13(11)
O11 Zr1 O1 73.62(10)
O7 Zr1 O1 129.76(11)
O3 Zr1 O1 77.51(12)
O2 Zr1 O1 57.81(10)
O4 Zr1 O1 115.28(11)
O5 Zr1 C1 170.17(14)
O9 Zr1 C1 82.21(15)
O11 Zr1 C1 102.52(13)
O7 Zr1 C1 104.89(13)
O3 Zr1 C1 83.04(15)
O2 Zr1 C1 28.87(12)
O4 Zr1 C1 96.43(14)
O1 Zr1 C1 28.94(12)
O5 Zr1 C7 81.81(12)
O9 Zr1 C7 170.58(13)
O11 Zr1 C7 107.66(12)
O7 Zr1 C7 102.15(12)
O3 Zr1 C7 28.98(12)
O2 Zr1 C7 82.79(14)
O4 Zr1 C7 28.90(11)
O1 Zr1 C7 96.83(13)
C1 Zr1 C7 89.57(16)
C13 O6 Zr2 131.0(2)
C31 O12 Zr2 164.1(2)
C31 O11 Zr1 129.8(2)
C7 O3 Zr1 93.5(3)
C1 O1 Zr1 90.3(3)
C25 O9 Zr1 163.8(3)
C25 O10 Zr2 130.6(3)
C19 O7 Zr1 127.6(2)
C19 O8 Zr2 165.3(3)
C13 O5 Zr1 162.0(3)
C43 O15 Zr2 90.9(3)
C43 O16 Zr2 93.6(2)
C37 O14 Zr2 93.6(2)
O12 C31 O11 123.1(3)
O12 C31 C32 118.8(3)
O11 C31 C32 118.1(4)
C7 O4 Zr1 91.6(2)
O4 C7 O3 117.0(4)
O4 C7 C8 122.7(4)
O3 C7 C8 120.2(4)
O4 C7 Zr1 59.5(2)
O3 C7 Zr1 57.5(2)
C8 C7 Zr1 175.4(4)
C7 C8 C9 120.2(4)
C7 C8 H8A 107.3
C9 C8 H8A 107.3
C7 C8 H8B 107.3
C9 C8 H8B 107.3
H8A C8 H8B 106.9
C11 C9 C10 113.3(5)
C11 C9 C8 118.1(6)
C10 C9 C8 111.9(4)
C11 C9 C12 105.2(8)
C10 C9 C12 104.2(6)
C8 C9 C12 102.2(6)
C9 C10 H10A 109.5
C9 C10 H10B 109.5
H10A C10 H10B 109.5
C9 C10 H10C 109.5
H10A C10 H10C 109.5
H10B C10 H10C 109.5
C9 C11 H11A 109.5
C9 C11 H11B 109.5
H11A C11 H11B 109.5
C9 C11 H11C 109.5
H11A C11 H11C 109.5
H11B C11 H11C 109.5
O2 C1 O1 118.6(4)
O2 C1 C2 118.8(4)
O1 C1 C2 122.5(4)
O2 C1 Zr1 57.9(2)
O1 C1 Zr1 60.7(2)
C2 C1 Zr1 175.9(4)
C1 O2 Zr1 93.2(3)
C3 C2 C1 124.2(5)
C3 C2 H2A 106.3
C1 C2 H2A 106.3
C3 C2 H2B 106.3
C1 C2 H2B 106.3
H2A C2 H2B 106.4
C2 C3 C5 121.0(7)
C2 C3 C6 110.4(7)
C5 C3 C6 110.7(6)
C2 C3 C4 101.3(7)
C5 C3 C4 100.9(7)
C6 C3 C4 111.5(8)
C3 C5 H5A 109.5
C3 C5 H5B 109.5
H5A C5 H5B 109.5
C3 C5 H5C 109.5
H5A C5 H5C 109.5
H5B C5 H5C 109.5
C3 C4 H4A 109.5
C3 C4 H4B 109.5
H4A C4 H4B 109.5
C3 C4 H4C 109.5
H4A C4 H4C 109.5
H4B C4 H4C 109.5
O9 C25 O10 122.7(4)
O9 C25 C26 119.3(4)
O10 C25 C26 118.0(4)
C25 C26 C27 114.7(3)
C25 C26 H26A 108.6
C27 C26 H26A 108.6
C25 C26 H26B 108.6
C27 C26 H26B 108.6
H26A C26 H26B 107.6
C29 C27 C28 110.1(4)
C29 C27 C30 110.3(5)
C28 C27 C30 109.4(4)
C29 C27 C26 107.2(4)
C28 C27 C26 109.7(4)
C30 C27 C26 110.1(4)
C27 C29 H29A 109.5
C27 C29 H29B 109.5
H29A C29 H29B 109.5
C27 C29 H29C 109.5
H29A C29 H29C 109.5
H29B C29 H29C 109.5
C27 C28 H28A 109.5
C27 C28 H28B 109.5
H28A C28 H28B 109.5
C27 C28 H28C 109.5
H28A C28 H28C 109.5
H28B C28 H28C 109.5
C27 C30 H30A 109.5
C27 C30 H30B 109.5
H30A C30 H30B 109.5
C27 C30 H30C 109.5
H30A C30 H30C 109.5
H30B C30 H30C 109.5
O8 C19 O7 123.3(4)
O8 C19 C20 118.4(4)
O7 C19 C20 118.2(4)
C19 C20 C22 114.7(3)
C19 C20 H20A 108.6
C22 C20 H20A 108.6
C19 C20 H20B 108.6
C22 C20 H20B 108.6
H20A C20 H20B 107.6
C21 C22 C23 109.0(4)
C21 C22 C24 109.9(5)
C23 C22 C24 108.5(4)
C21 C22 C20 110.9(4)
C23 C22 C20 108.9(4)
C24 C22 C20 109.7(4)
C22 C24 H24A 109.5
C22 C24 H24B 109.5
H24A C24 H24B 109.5
C22 C24 H24C 109.5
H24A C24 H24C 109.5
H24B C24 H24C 109.5
C22 C21 H21A 109.5
C22 C21 H21B 109.5
H21A C21 H21B 109.5
C22 C21 H21C 109.5
H21A C21 H21C 109.5
H21B C21 H21C 109.5
C22 C23 H23A 109.5
C22 C23 H23B 109.5
H23A C23 H23B 109.5
C22 C23 H23C 109.5
H23A C23 H23C 109.5
H23B C23 H23C 109.5
O6 C13 O5 123.6(3)
O6 C13 C14 118.1(3)
O5 C13 C14 118.3(3)
C13 C14 C15 114.3(3)
C13 C14 H14A 108.7
C15 C14 H14A 108.7
C13 C14 H14B 108.7
C15 C14 H14B 108.7
H14A C14 H14B 107.6
C18 C15 C16 109.5(4)
C18 C15 C17 108.8(5)
C16 C15 C17 109.5(4)
C18 C15 C14 111.2(4)
C16 C15 C14 111.3(4)
C17 C15 C14 106.4(4)
C15 C17 H17A 109.5
C15 C17 H17B 109.5
H17A C17 H17B 109.5
C15 C17 H17C 109.5
H17A C17 H17C 109.5
H17B C17 H17C 109.5
C15 C16 H16A 109.5
C15 C16 H16B 109.5
H16A C16 H16B 109.5
C15 C16 H16C 109.5
H16A C16 H16C 109.5
H16B C16 H16C 109.5
C15 C18 H18A 109.5
C15 C18 H18B 109.5
H18A C18 H18B 109.5
C15 C18 H18C 109.5
H18A C18 H18C 109.5
H18B C18 H18C 109.5
C31 C32 C33 113.2(3)
C31 C32 H32A 108.9
C33 C32 H32A 108.9
C31 C32 H32B 108.9
C33 C32 H32B 108.9
H32A C32 H32B 107.8
C35 C33 C34 110.6(5)
C35 C33 C36 108.9(4)
C34 C33 C36 110.1(4)
C35 C33 C32 107.5(4)
C34 C33 C32 109.7(4)
C36 C33 C32 110.0(4)
C33 C34 H34A 109.5
C33 C34 H34B 109.5
H34A C34 H34B 109.5
C33 C34 H34C 109.5
H34A C34 H34C 109.5
H34B C34 H34C 109.5
C33 C35 H35A 109.5
C33 C35 H35B 109.5
H35A C35 H35B 109.5
C33 C35 H35C 109.5
H35A C35 H35C 109.5
H35B C35 H35C 109.5
C33 C36 H36A 109.5
C33 C36 H36B 109.5
H36A C36 H36B 109.5
C33 C36 H36C 109.5
H36A C36 H36C 109.5
H36B C36 H36C 109.5
O15 C43 O16 117.4(4)
O15 C43 C44 122.7(4)
O16 C43 C44 119.9(4)
O15 C43 Zr2 60.5(2)
O16 C43 Zr2 56.9(2)
C44 C43 Zr2 176.2(3)
C43 C44 C45 113.7(3)
C43 C44 H44A 108.8
C45 C44 H44A 108.8
C43 C44 H44B 108.8
C45 C44 H44B 108.8
H44A C44 H44B 107.7
C47 C45 C48 109.9(4)
C47 C45 C44 110.1(4)
C48 C45 C44 111.0(4)
C47 C45 C46 109.6(4)
C48 C45 C46 109.2(4)
C44 C45 C46 107.0(4)
C45 C46 H46A 109.5
C45 C46 H46B 109.5
H46A C46 H46B 109.5
C45 C46 H46C 109.5
H46A C46 H46C 109.5
H46B C46 H46C 109.5
C45 C48 H48A 109.5
C45 C48 H48B 109.5
H48A C48 H48B 109.5
C45 C48 H48C 109.5
H48A C48 H48C 109.5
H48B C48 H48C 109.5
C45 C47 H47A 109.5
C45 C47 H47B 109.5
H47A C47 H47B 109.5
C45 C47 H47C 109.5
H47A C47 H47C 109.5
H47B C47 H47C 109.5
C39 C40 H40A 109.5
C39 C40 H40B 109.5
H40A C40 H40B 109.5
C39 C40 H40C 109.5
H40A C40 H40C 109.5
H40B C40 H40C 109.5
C40 C39 C42 107.2(6)
C40 C39 C38 111.4(4)
C42 C39 C38 111.4(5)
C40 C39 C41 109.9(5)
C42 C39 C41 107.9(4)
C38 C39 C41 108.9(4)
C39 C41 H41A 109.5
C39 C41 H41B 109.5
H41A C41 H41B 109.5
C39 C41 H41C 109.5
H41A C41 H41C 109.5
H41B C41 H41C 109.5
C39 C42 H42A 109.5
C39 C42 H42B 109.5
H42A C42 H42B 109.5
C39 C42 H42C 109.5
H42A C42 H42C 109.5
H42B C42 H42C 109.5
O13 C37 O14 117.4(4)
O13 C37 C38 123.1(4)
O14 C37 C38 119.5(4)
O13 C37 Zr2 60.3(2)
O14 C37 Zr2 57.1(2)
C38 C37 Zr2 176.7(3)
C39 C38 C37 119.9(4)
C39 C38 H38A 107.3
C37 C38 H38A 107.3
C39 C38 H38B 107.3
C37 C38 H38B 107.3
H38A C38 H38B 106.9
C3 C6 H6A 109.5
C3 C6 H6B 109.5
H6A C6 H6B 109.5
C3 C6 H6C 109.5
H6A C6 H6C 109.5
H6B C6 H6C 109.5
C9 C12 H12A 109.5
C9 C12 H12B 109.5
H12A C12 H12B 109.5
C9 C12 H12C 109.5
H12A C12 H12C 109.5
H12B C12 H12C 109.5

loop_
_geom_bond_atom_site_label_1
_geom_bond_atom_site_label_2
_geom_bond_distance
O13 C37 1.255(5)
O13 Zr2 2.265(3)
Zr2 O8 2.119(3)
Zr2 O12 2.128(3)
Zr2 O6 2.176(3)
Zr2 O10 2.177(3)
Zr2 O16 2.194(3)
Zr2 O14 2.196(3)
Zr2 O15 2.275(3)
Zr2 C37 2.609(4)
Zr2 C43 2.614(4)
Zr1 O5 2.128(3)
Zr1 O9 2.143(3)
Zr1 O11 2.185(2)
Zr1 O7 2.189(3)
Zr1 O3 2.205(3)
Zr1 O2 2.209(3)
Zr1 O4 2.249(3)
Zr1 O1 2.272(3)
Zr1 C1 2.605(4)
Zr1 C7 2.609(4)
O6 C13 1.249(4)
O12 C31 1.262(4)
O11 C31 1.262(4)
O3 C7 1.267(5)
O1 C1 1.260(5)
O9 C25 1.269(5)
O10 C25 1.269(5)
O7 C19 1.260(4)
O8 C19 1.258(4)
O5 C13 1.269(4)
O15 C43 1.254(5)
O16 C43 1.290(5)
O14 C37 1.277(5)
C31 C32 1.502(5)
O4 C7 1.261(5)
C7 C8 1.484(6)
C8 C9 1.502(7)
C8 H8A 0.9900
C8 H8B 0.9900
C9 C11 1.445(8)
C9 C10 1.498(6)
C9 C12 1.540(10)
C10 H10A 0.9800
C10 H10B 0.9800
C10 H10C 0.9800
C11 H11A 0.9800
C11 H11B 0.9800
C11 H11C 0.9800
C1 O2 1.260(5)
C1 C2 1.519(7)
C2 C3 1.387(8)
C2 H2A 0.9900
C2 H2B 0.9900
C3 C5 1.449(9)
C3 C6 1.538(8)
C3 C4 1.712(12)
C5 H5A 0.9800
C5 H5B 0.9800
C5 H5C 0.9800
C4 H4A 0.9800
C4 H4B 0.9800
C4 H4C 0.9800
C25 C26 1.496(5)
C26 C27 1.546(6)
C26 H26A 0.9900
C26 H26B 0.9900
C27 C29 1.520(6)
C27 C28 1.528(6)
C27 C30 1.537(7)
C29 H29A 0.9800
C29 H29B 0.9800
C29 H29C 0.9800
C28 H28A 0.9800
C28 H28B 0.9800
C28 H28C 0.9800
C30 H30A 0.9800
C30 H30B 0.9800
C30 H30C 0.9800
C19 C20 1.509(5)
C20 C22 1.533(5)
C20 H20A 0.9900
C20 H20B 0.9900
C22 C21 1.512(7)
C22 C23 1.521(6)
C22 C24 1.529(6)
C24 H24A 0.9800
C24 H24B 0.9800
C24 H24C 0.9800
C21 H21A 0.9800
C21 H21B 0.9800
C21 H21C 0.9800
C23 H23A 0.9800
C23 H23B 0.9800
C23 H23C 0.9800
C13 C14 1.518(5)
C14 C15 1.547(6)
C14 H14A 0.9900
C14 H14B 0.9900
C15 C18 1.518(7)
C15 C16 1.526(6)
C15 C17 1.539(6)
C17 H17A 0.9800
C17 H17B 0.9800
C17 H17C 0.9800
C16 H16A 0.9800
C16 H16B 0.9800
C16 H16C 0.9800
C18 H18A 0.9800
C18 H18B 0.9800
C18 H18C 0.9800
C32 C33 1.544(5)
C32 H32A 0.9900
C32 H32B 0.9900
C33 C35 1.526(6)
C33 C34 1.528(6)
C33 C36 1.531(7)
C34 H34A 0.9800
C34 H34B 0.9800
C34 H34C 0.9800
C35 H35A 0.9800
C35 H35B 0.9800
C35 H35C 0.9800
C36 H36A 0.9800
C36 H36B 0.9800
C36 H36C 0.9800
C43 C44 1.500(6)
C44 C45 1.527(5)
C44 H44A 0.9900
C44 H44B 0.9900
C45 C47 1.511(6)
C45 C48 1.517(6)
C45 C46 1.531(6)
C46 H46A 0.9800
C46 H46B 0.9800
C46 H46C 0.9800
C48 H48A 0.9800
C48 H48B 0.9800
C48 H48C 0.9800
C47 H47A 0.9800
C47 H47B 0.9800
C47 H47C 0.9800
C40 C39 1.492(7)
C40 H40A 0.9800
C40 H40B 0.9800
C40 H40C 0.9800
C39 C42 1.496(7)
C39 C38 1.498(6)
C39 C41 1.537(6)
C41 H41A 0.9800
C41 H41B 0.9800
C41 H41C 0.9800
C42 H42A 0.9800
C42 H42B 0.9800
C42 H42C 0.9800
C37 C38 1.501(6)
C38 H38A 0.9900
C38 H38B 0.9900
C6 H6A 0.9800
C6 H6B 0.9800
C6 H6C 0.9800
C12 H12A 0.9800
C12 H12B 0.9800
C12 H12C 0.9800

loop_
_geom_torsion_atom_site_label_1
_geom_torsion_atom_site_label_2
_geom_torsion_atom_site_label_3
_geom_torsion_atom_site_label_4
_geom_torsion
C37 O13 Zr2 O8 164.4(2)
C37 O13 Zr2 O12 -96.7(3)
C37 O13 Zr2 O6 -177.8(3)
C37 O13 Zr2 O10 -36.1(3)
C37 O13 Zr2 O16 101.1(3)
C37 O13 Zr2 O14 0.3(2)
C37 O13 Zr2 O15 55.6(3)
C37 O13 Zr2 C43 79.4(3)
O8 Zr2 O6 C13 -57.2(3)
O12 Zr2 O6 C13 50.7(3)
O10 Zr2 O6 C13 -2.3(4)
O16 Zr2 O6 C13 -147.6(3)
O14 Zr2 O6 C13 129.6(3)
O13 Zr2 O6 C13 131.9(3)
O15 Zr2 O6 C13 -117.5(3)
C37 Zr2 O6 C13 130.8(3)
C43 Zr2 O6 C13 -133.6(3)
O8 Zr2 O12 C31 9.9(9)
O6 Zr2 O12 C31 -62.9(9)
O10 Zr2 O12 C31 84.1(9)
O16 Zr2 O12 C31 -101.8(9)
O14 Zr2 O12 C31 163.5(9)
O13 Zr2 O12 C31 -139.2(9)
O15 Zr2 O12 C31 98.6(9)
C37 Zr2 O12 C31 -167.9(9)
C43 Zr2 O12 C31 171.8(13)
O5 Zr1 O11 C31 64.1(3)
O9 Zr1 O11 C31 -46.5(3)
O7 Zr1 O11 C31 5.5(4)
O3 Zr1 O11 C31 153.3(3)
O2 Zr1 O11 C31 -123.4(3)
O4 Zr1 O11 C31 123.1(3)
O1 Zr1 O11 C31 -127.3(3)
C1 Zr1 O11 C31 -125.8(3)
C7 Zr1 O11 C31 140.6(3)
O5 Zr1 O3 C7 -78.2(3)
O9 Zr1 O3 C7 160.3(3)
O11 Zr1 O3 C7 -154.4(3)
O7 Zr1 O3 C7 -1.9(3)
O2 Zr1 O3 C7 73.9(3)
O4 Zr1 O3 C7 -0.3(3)
O1 Zr1 O3 C7 130.6(3)
C1 Zr1 O3 C7 101.8(3)
O5 Zr1 O1 C1 -162.0(3)
O9 Zr1 O1 C1 95.4(3)
O11 Zr1 O1 C1 177.0(3)
O7 Zr1 O1 C1 35.5(4)
O3 Zr1 O1 C1 -98.3(3)
O2 Zr1 O1 C1 0.5(3)
O4 Zr1 O1 C1 -53.3(3)
C7 Zr1 O1 C1 -76.6(3)
O5 Zr1 O9 C25 7.2(9)
O11 Zr1 O9 C25 78.6(9)
O7 Zr1 O9 C25 -69.4(9)
O3 Zr1 O9 C25 124.4(9)
O2 Zr1 O9 C25 -148.5(9)
O4 Zr1 O9 C25 -87.2(9)
O1 Zr1 O9 C25 154.0(9)
C1 Zr1 O9 C25 -176.9(9)
C7 Zr1 O9 C25 -147.7(9)
O8 Zr2 O10 C25 52.4(3)
O12 Zr2 O10 C25 -55.6(3)
O6 Zr2 O10 C25 -1.9(4)
O16 Zr2 O10 C25 128.4(3)
O14 Zr2 O10 C25 -147.9(3)
O13 Zr2 O10 C25 -117.1(3)
O15 Zr2 O10 C25 131.8(3)
C37 Zr2 O10 C25 -134.3(3)
C43 Zr2 O10 C25 129.7(3)
O5 Zr1 O7 C19 -49.9(3)
O9 Zr1 O7 C19 59.8(3)
O11 Zr1 O7 C19 6.9(4)
O3 Zr1 O7 C19 -128.7(3)
O2 Zr1 O7 C19 150.4(3)
O4 Zr1 O7 C19 -130.1(3)
O1 Zr1 O7 C19 120.7(3)
C1 Zr1 O7 C19 137.6(3)
C7 Zr1 O7 C19 -129.6(3)
O12 Zr2 O8 C19 30.6(11)
O6 Zr2 O8 C19 104.8(10)
O10 Zr2 O8 C19 -41.7(10)
O16 Zr2 O8 C19 -176.6(10)
O14 Zr2 O8 C19 -85.5(11)
O13 Zr2 O8 C19 122.4(10)
O15 Zr2 O8 C19 -118.8(11)
C37 Zr2 O8 C19 -165.8(10)
C43 Zr2 O8 C19 -147.8(11)
O9 Zr1 O5 C13 12.4(8)
O11 Zr1 O5 C13 -61.0(8)
O7 Zr1 O5 C13 84.8(8)
O3 Zr1 O5 C13 -143.0(8)
O2 Zr1 O5 C13 131.2(8)
O4 Zr1 O5 C13 159.3(8)
O1 Zr1 O5 C13 -81.7(8)
C1 Zr1 O5 C13 -142.7(9)
C7 Zr1 O5 C13 -171.6(8)
O8 Zr2 O15 C43 -94.2(3)
O12 Zr2 O15 C43 169.7(2)
O6 Zr2 O15 C43 -34.1(3)
O10 Zr2 O15 C43 -175.8(3)
O16 Zr2 O15 C43 1.3(2)
O14 Zr2 O15 C43 101.9(3)
O13 Zr2 O15 C43 56.4(3)
C37 Zr2 O15 C43 80.0(3)
O8 Zr2 O16 C43 74.8(2)
O12 Zr2 O16 C43 -169.5(2)
O6 Zr2 O16 C43 151.6(2)
O10 Zr2 O16 C43 2.6(3)
O14 Zr2 O16 C43 -75.5(2)
O13 Zr2 O16 C43 -132.1(2)
O15 Zr2 O16 C43 -1.2(2)
C37 Zr2 O16 C43 -103.7(2)
O8 Zr2 O14 C37 -164.1(2)
O12 Zr2 O14 C37 76.4(3)
O6 Zr2 O14 C37 2.3(3)
O10 Zr2 O14 C37 152.3(3)
O16 Zr2 O14 C37 -74.3(3)
O13 Zr2 O14 C37 -0.3(2)
O15 Zr2 O14 C37 -131.0(3)
C43 Zr2 O14 C37 -102.9(3)
Zr2 O12 C31 O11 -4.9(11)
Zr2 O12 C31 C32 176.6(7)
Zr1 O11 C31 O12 -9.6(5)
Zr1 O11 C31 C32 169.0(2)
O5 Zr1 O4 C7 94.3(3)
O9 Zr1 O4 C7 -162.9(3)
O11 Zr1 O4 C7 36.2(3)
O7 Zr1 O4 C7 179.1(3)
O3 Zr1 O4 C7 0.3(3)
O2 Zr1 O4 C7 -98.8(3)
O1 Zr1 O4 C7 -54.3(3)
C1 Zr1 O4 C7 -77.3(3)
Zr1 O4 C7 O3 -0.5(4)
Zr1 O4 C7 C8 175.3(5)
Zr1 O3 C7 O4 0.5(4)
Zr1 O3 C7 C8 -175.4(5)
O5 Zr1 C7 O4 -80.5(3)
O9 Zr1 C7 O4 75.2(8)
O11 Zr1 C7 O4 -152.8(2)
O7 Zr1 C7 O4 -0.9(3)
O3 Zr1 C7 O4 -179.5(4)
O2 Zr1 C7 O4 76.1(3)
O1 Zr1 C7 O4 132.3(3)
C1 Zr1 C7 O4 104.2(3)
O5 Zr1 C7 O3 98.9(3)
O9 Zr1 C7 O3 -105.3(7)
O11 Zr1 C7 O3 26.7(3)
O7 Zr1 C7 O3 178.5(3)
O2 Zr1 C7 O3 -104.5(3)
O4 Zr1 C7 O3 179.5(4)
O1 Zr1 C7 O3 -48.3(3)
C1 Zr1 C7 O3 -76.3(3)
O5 Zr1 C7 C8 160(5)
O9 Zr1 C7 C8 -44(5)
O11 Zr1 C7 C8 88(5)
O7 Zr1 C7 C8 -120(5)
O3 Zr1 C7 C8 61(5)
O2 Zr1 C7 C8 -43(5)
O4 Zr1 C7 C8 -119(5)
O1 Zr1 C7 C8 13(5)
C1 Zr1 C7 C8 -15(5)
O4 C7 C8 C9 41.0(9)
O3 C7 C8 C9 -143.4(5)
Zr1 C7 C8 C9 158(5)
C7 C8 C9 C11 -50.7(10)
C7 C8 C9 C10 174.9(6)
C7 C8 C9 C12 64.0(8)
Zr1 O1 C1 O2 -0.8(5)
Zr1 O1 C1 C2 177.1(6)
O5 Zr1 C1 O2 -104.3(7)
O9 Zr1 C1 O2 99.7(3)
O11 Zr1 C1 O2 176.3(3)
O7 Zr1 C1 O2 26.7(3)
O3 Zr1 C1 O2 -104.1(3)
O4 Zr1 C1 O2 -47.6(3)
O1 Zr1 C1 O2 179.2(5)
C7 Zr1 C1 O2 -75.7(3)
O5 Zr1 C1 O1 76.5(8)
O9 Zr1 C1 O1 -79.5(3)
O11 Zr1 C1 O1 -3.0(3)
O7 Zr1 C1 O1 -152.5(3)
O3 Zr1 C1 O1 76.7(3)
O2 Zr1 C1 O1 -179.2(5)
O4 Zr1 C1 O1 133.2(3)
C7 Zr1 C1 O1 105.0(3)
O5 Zr1 C1 C2 -67(6)
O9 Zr1 C1 C2 137(6)
O11 Zr1 C1 C2 -146(6)
O7 Zr1 C1 C2 64(6)
O3 Zr1 C1 C2 -66(6)
O2 Zr1 C1 C2 38(6)
O4 Zr1 C1 C2 -10(6)
O1 Zr1 C1 C2 -143(6)
C7 Zr1 C1 C2 -38(6)
O1 C1 O2 Zr1 0.8(5)
C2 C1 O2 Zr1 -177.1(6)
O5 Zr1 O2 C1 159.3(3)
O9 Zr1 O2 C1 -77.8(3)
O11 Zr1 O2 C1 -4.9(4)
O7 Zr1 O2 C1 -153.7(3)
O3 Zr1 O2 C1 74.4(3)
O4 Zr1 O2 C1 131.1(3)
O1 Zr1 O2 C1 -0.5(3)
C7 Zr1 O2 C1 102.3(3)
O2 C1 C2 C3 178.1(9)
O1 C1 C2 C3 0.2(13)
Zr1 C1 C2 C3 142(6)
C1 C2 C3 C5 -45.1(15)
C1 C2 C3 C6 -176.7(8)
C1 C2 C3 C4 65.1(11)
Zr1 O9 C25 O10 -7.6(11)
Zr1 O9 C25 C26 170.5(7)
Zr2 O10 C25 O9 1.9(5)
Zr2 O10 C25 C26 -176.3(2)
O9 C25 C26 C27 -84.7(5)
O10 C25 C26 C27 93.6(4)
C25 C26 C27 C29 -175.6(4)
C25 C26 C27 C28 64.8(5)
C25 C26 C27 C30 -55.6(5)
Zr2 O8 C19 O7 -33.3(13)
Zr2 O8 C19 C20 148.4(9)
Zr1 O7 C19 O8 0.0(5)
Zr1 O7 C19 C20 178.3(2)
O8 C19 C20 C22 87.0(5)
O7 C19 C20 C22 -91.3(4)
C19 C20 C22 C21 60.8(5)
C19 C20 C22 C23 -179.3(4)
C19 C20 C22 C24 -60.7(5)
Zr2 O6 C13 O5 9.0(5)
Zr2 O6 C13 C14 -170.2(2)
Zr1 O5 C13 O6 -19.3(10)
Zr1 O5 C13 C14 159.8(6)
O6 C13 C14 C15 88.9(4)
O5 C13 C14 C15 -90.3(4)
C13 C14 C15 C18 -55.3(5)
C13 C14 C15 C16 67.2(5)
C13 C14 C15 C17 -173.6(4)
O12 C31 C32 C33 86.3(4)
O11 C31 C32 C33 -92.3(4)
C31 C32 C33 C35 177.0(4)
C31 C32 C33 C34 56.7(5)
C31 C32 C33 C36 -64.6(5)
Zr2 O15 C43 O16 -2.1(4)
Zr2 O15 C43 C44 177.6(4)
Zr2 O16 C43 O15 2.2(4)
Zr2 O16 C43 C44 -177.6(3)
O8 Zr2 C43 O15 80.0(2)
O12 Zr2 C43 O15 -82.3(14)
O6 Zr2 C43 O15 153.4(2)
O10 Zr2 C43 O15 4.1(3)
O16 Zr2 C43 O15 -177.8(4)
O14 Zr2 C43 O15 -73.9(2)
O13 Zr2 C43 O15 -130.6(2)
C37 Zr2 C43 O15 -102.4(3)
O8 Zr2 C43 O16 -102.2(2)
O12 Zr2 C43 O16 95.5(14)
O6 Zr2 C43 O16 -28.8(2)
O10 Zr2 C43 O16 -178.1(2)
O14 Zr2 C43 O16 103.9(2)
O13 Zr2 C43 O16 47.2(2)
O15 Zr2 C43 O16 177.8(4)
C37 Zr2 C43 O16 75.4(2)
O8 Zr2 C43 C44 -68(5)
O12 Zr2 C43 C44 130(4)
O6 Zr2 C43 C44 5(5)
O10 Zr2 C43 C44 -144(5)
O16 Zr2 C43 C44 34(5)
O14 Zr2 C43 C44 138(5)
O13 Zr2 C43 C44 81(5)
O15 Zr2 C43 C44 -148(5)
C37 Zr2 C43 C44 110(5)
O15 C43 C44 C45 79.5(5)
O16 C43 C44 C45 -100.8(5)
Zr2 C43 C44 C45 -134(5)
C43 C44 C45 C47 59.0(5)
C43 C44 C45 C48 -62.9(5)
C43 C44 C45 C46 178.1(4)
Zr2 O13 C37 O14 -0.4(4)
Zr2 O13 C37 C38 179.5(4)
Zr2 O14 C37 O13 0.5(4)
Zr2 O14 C37 C38 -179.5(4)
O8 Zr2 C37 O13 -85.4(9)
O12 Zr2 C37 O13 78.6(2)
O6 Zr2 C37 O13 2.2(3)
O10 Zr2 C37 O13 152.1(2)
O16 Zr2 C37 O13 -74.5(2)
O14 Zr2 C37 O13 -179.5(4)
O15 Zr2 C37 O13 -131.3(2)
C43 Zr2 C37 O13 -103.1(3)
O8 Zr2 C37 O14 94.1(9)
O12 Zr2 C37 O14 -101.8(2)
O6 Zr2 C37 O14 -178.3(2)
O10 Zr2 C37 O14 -28.4(3)
O16 Zr2 C37 O14 105.0(3)
O13 Zr2 C37 O14 179.5(4)
O15 Zr2 C37 O14 48.2(3)
C43 Zr2 C37 O14 76.4(3)
O8 Zr2 C37 C38 101(6)
O12 Zr2 C37 C38 -95(6)
O6 Zr2 C37 C38 -171(6)
O10 Zr2 C37 C38 -21(6)
O16 Zr2 C37 C38 112(6)
O14 Zr2 C37 C38 7(6)
O13 Zr2 C37 C38 -173(6)
O15 Zr2 C37 C38 55(6)
C43 Zr2 C37 C38 84(6)
C40 C39 C38 C37 52.7(7)
C42 C39 C38 C37 -67.0(7)
C41 C39 C38 C37 174.0(5)
O13 C37 C38 C39 21.8(8)
O14 C37 C38 C39 -158.2(5)
Zr2 C37 C38 C39 -165(6)

loop_
_platon_squeeze_void_nr
_platon_squeeze_void_average_x
_platon_squeeze_void_average_y
_platon_squeeze_void_average_z
_platon_squeeze_void_volume
_platon_squeeze_void_count_electrons
_platon_squeeze_void_content
1 -0.004 0.000 0.000 854 132 ' '
2 0.238 0.583 0.802 11 0 ' '
3 0.761 0.416 0.198 11 0 ' '
